data_2202454
loop_
_publ_author_name
'You, Zhong-Lu'
'Zhu, Hai-Liang'
'Liu, Wei-Sheng'
'Tan, Min-Yu'

_publ_section_title
;{2-[(1,5-Dimethyl-3-oxo-2-phenyl-2,3-dihydro-1<i>H</i>-pyrazol-4-ylimino)methyl]phenoxy}acetic
 acid nitrate
;
_journal_issue 12
_journal_name_full 'Acta Crystallographica Section E'
_journal_page_first o1920
_journal_page_last o1922
_journal_paper_doi 10.1107/S1600536803025339
_journal_volume 59
_journal_year 2003
_chemical_formula_iupac 'C20 H20 N3 O4 1+, N O3 1-'
_chemical_formula_moiety 'C20 H20 N3 O4 1+, N O3 1-'
_chemical_formula_sum 'C20 H20 N4 O7'
_chemical_formula_weight 428.40
_chemical_name_systematic
;
{2-[(1,5-Dimethyl-3-oxo-2-phenyl-2,3-dihydro-1H-pyrazol-4-
ylimino)methyl]phenoxy}acetic acid nitrate
;
_space_group_IT_number 14
_symmetry_cell_setting monoclinic
_symmetry_space_group_name_Hall '-P 2ybc'
_symmetry_space_group_name_H-M 'P 1 21/c 1'
_atom_sites_solution_hydrogens geom
_atom_sites_solution_primary direct
_atom_sites_solution_secondary difmap
_audit_creation_method SHELXL-97
_cell_angle_alpha 90.00
_cell_angle_beta 97.608(7)
_cell_angle_gamma 90.00
_cell_formula_units_Z 4
_cell_length_a 7.102(3)
_cell_length_b 11.110(5)
_cell_length_c 25.177(10)
_cell_measurement_reflns_used 1434
_cell_measurement_temperature 298(2)
_cell_measurement_theta_max 21.53
_cell_measurement_theta_min 3.129
_cell_volume 1969.1(14)
_computing_cell_refinement SMART
_computing_data_collection 'SMART (Siemens, 1996)'
_computing_data_reduction 'SAINT (Siemens, 1996)'
_computing_molecular_graphics 'SHELXTL (Sheldrick, 1997b)'
_computing_publication_material SHELXTL
_computing_structure_refinement 'SHELXL97 (Sheldrick, 1997a)'
_computing_structure_solution 'SHELXS97 (Sheldrick, 1997a)'
_diffrn_ambient_temperature 298(2)
_diffrn_measured_fraction_theta_full 0.973
_diffrn_measured_fraction_theta_max 0.973
_diffrn_measurement_device_type 'Bruker SMART CCD area-detector'
_diffrn_measurement_method '\f and \w'
_diffrn_radiation_monochromator graphite
_diffrn_radiation_source 'fine-focus sealed tube'
_diffrn_radiation_type MoK\a
_diffrn_radiation_wavelength 0.71073
_diffrn_reflns_av_R_equivalents 0.0501
_diffrn_reflns_av_sigmaI/netI 0.0674
_diffrn_reflns_limit_h_max 8
_diffrn_reflns_limit_h_min -8
_diffrn_reflns_limit_k_max 11
_diffrn_reflns_limit_k_min -13
_diffrn_reflns_limit_l_max 29
_diffrn_reflns_limit_l_min -29
_diffrn_reflns_number 9917
_diffrn_reflns_theta_full 25.03
_diffrn_reflns_theta_max 25.03
_diffrn_reflns_theta_min 2.45
_diffrn_standards_number 0
_exptl_absorpt_coefficient_mu 0.111
_exptl_absorpt_correction_T_max 0.9770
_exptl_absorpt_correction_T_min 0.9599
_exptl_absorpt_correction_type multi-scan
_exptl_absorpt_process_details '(SADABS; Sheldrick, 1996)'
_exptl_crystal_colour yellow
_exptl_crystal_density_diffrn 1.445
_exptl_crystal_density_method 'not measured'
_exptl_crystal_description block
_exptl_crystal_F_000 896
_exptl_crystal_size_max 0.37
_exptl_crystal_size_mid 0.29
_exptl_crystal_size_min 0.21
_refine_diff_density_max 0.568
_refine_diff_density_min -0.316
_refine_ls_extinction_method none
_refine_ls_goodness_of_fit_ref 0.890
_refine_ls_hydrogen_treatment refall
_refine_ls_matrix_type full
_refine_ls_number_parameters 360
_refine_ls_number_reflns 3390
_refine_ls_number_restraints 12
_refine_ls_restrained_S_all 0.889
_refine_ls_R_factor_all 0.1193
_refine_ls_R_factor_gt 0.0653
_refine_ls_shift/su_max 0.000
_refine_ls_shift/su_mean 0.000
_refine_ls_structure_factor_coef Fsqd
_refine_ls_weighting_details 'calc w = 1/[\s^2^(Fo^2^)+(0.1199P)^2^] where P = (Fo^2^+2Fc^2^)/3'
_refine_ls_weighting_scheme calc
_refine_ls_wR_factor_gt 0.1688
_refine_ls_wR_factor_ref 0.1980
_reflns_number_gt 1737
_reflns_number_total 3390
_reflns_threshold_expression I>2\s(I)
_cod_data_source_file cf6298.cif
_cod_data_source_block I
_cod_depositor_comments
;
The following automatic conversions were performed:
'_symmetry_cell_setting' value 'Monoclinic' changed to 'monoclinic'
according to '/home/saulius/struct/CIF-dictionaries/cif_core.dic'
dictionary named 'cif_core.dic' version 2.4.1 from 2010-06-29.

Automatic conversion script
Id: cif_fix_enum 1527 2010-12-29 10:47:43Z saulius 

The following automatic conversions were performed:

'_symmetry_cell_setting' value 'Monoclinic' changed to 'monoclinic'
according to /home/saulius/struct/CIF-dictionaries/cif_core.dic
dictionary named 'cif_core.dic' version 2.4.1 from 2010-06-29.

Automatic conversion script
Id: cif_fix_values 1715 2011-07-08 13:25:40Z adriana 
;
_cod_original_sg_symbol_H-M 'P 21/c'
_cod_database_code 2202454
_cod_database_fobs_code 2202454

loop_
_symmetry_equiv_pos_as_xyz
'x, y, z'
'-x, y+1/2, -z+1/2'
'-x, -y, -z'
'x, -y-1/2, z-1/2'

loop_
_atom_site_label
_atom_site_fract_x
_atom_site_fract_y
_atom_site_fract_z
_atom_site_U_iso_or_equiv
_atom_site_adp_type
_atom_site_calc_flag
_atom_site_refinement_flags
_atom_site_occupancy
_atom_site_disorder_assembly
_atom_site_disorder_group
_atom_site_type_symbol
N1 0.8003(4) 0.6942(3) 0.33515(11) 0.0466(8) Uani d . 1 . . N
N2 0.9547(4) 0.6501(3) 0.31210(11) 0.0498(8) Uani d . 1 . . N
N3 0.9441(5) 0.4397(3) 0.41756(12) 0.0445(8) Uani d . 1 . . N
N4 0.9560(6) 0.1406(4) 0.35655(15) 0.0652(10) Uani d . 1 . . N
O1 0.6318(4) 0.6292(2) 0.40320(10) 0.0599(8) Uani d . 1 . . O
O2 1.4450(4) 0.3015(3) 0.41444(12) 0.0739(9) Uani d . 1 . . O
O3 1.5536(5) 0.1141(3) 0.43005(13) 0.0768(9) Uani d . 1 . . O
O4 1.1514(4) 0.2580(2) 0.46914(9) 0.0510(7) Uani d . 1 . . O
O5 0.8697(6) 0.1055(6) 0.39121(18) 0.150(2) Uani d . 1 . . O
O6 0.9611(12) 0.2446(5) 0.34836(17) 0.197(3) Uani d . 1 . . O
O7 1.0510(11) 0.0851(7) 0.3354(2) 0.225(4) Uani d . 1 . . O
C1 0.7671(5) 0.6185(3) 0.37708(13) 0.0451(9) Uani d . 1 . . C
C2 0.9165(5) 0.5325(3) 0.38003(13) 0.0451(9) Uani d . 1 . . C
C3 1.0302(5) 0.5570(3) 0.34126(13) 0.0430(9) Uani d . 1 . . C
C4 1.4363(5) 0.2042(4) 0.43469(16) 0.0541(10) Uani d . 1 . . C
C5 1.2932(6) 0.1686(4) 0.47119(19) 0.0574(11) Uani d . 1 . . C
C6 0.8462(5) 0.4252(4) 0.45742(14) 0.0465(9) Uani d . 1 . . C
C7 0.8697(5) 0.3318(3) 0.49701(13) 0.0419(9) Uani d . 1 . . C
C8 1.0161(5) 0.2442(3) 0.50208(13) 0.0437(9) Uani d . 1 . . C
C9 1.0169(6) 0.1551(4) 0.53996(15) 0.0498(10) Uani d . 1 . . C
C10 0.8770(6) 0.1523(4) 0.57389(15) 0.0535(11) Uani d . 1 . . C
C11 0.7376(6) 0.2387(4) 0.57059(15) 0.0549(10) Uani d . 1 . . C
C12 0.7341(6) 0.3272(4) 0.53273(14) 0.0499(10) Uani d . 1 . . C
C13 0.6642(5) 0.7714(3) 0.30560(14) 0.0453(9) Uani d . 1 . . C
C14 0.5921(6) 0.8653(4) 0.33272(17) 0.0543(11) Uani d . 1 . . C
C15 0.4532(6) 0.9391(4) 0.30598(18) 0.0633(11) Uani d . 1 . . C
C16 0.3963(7) 0.9205(5) 0.2516(2) 0.0661(13) Uani d . 1 . . C
C17 0.4712(6) 0.8292(4) 0.22490(17) 0.0576(11) Uani d . 1 . . C
C18 0.6053(6) 0.7536(4) 0.25201(16) 0.0536(10) Uani d . 1 . . C
C19 1.0604(6) 0.7358(4) 0.28274(17) 0.0607(11) Uani d D 1 . . C
C20 1.2069(6) 0.4971(4) 0.32962(18) 0.0627(11) Uani d D 1 . . C
H1 1.640(6) 0.135(3) 0.4050(15) 0.065(12) Uiso d . 1 . . H
H2 1.237(5) 0.083(4) 0.4624(13) 0.054(10) Uiso d . 1 . . H
H3 1.346(6) 0.159(4) 0.5056(18) 0.075(14) Uiso d . 1 . . H
H4 1.024(5) 0.393(3) 0.4138(13) 0.035(11) Uiso d . 1 . . H
H5 0.758(4) 0.485(3) 0.4632(11) 0.027(8) Uiso d . 1 . . H
H6 1.110(5) 0.094(3) 0.5422(13) 0.044(10) Uiso d . 1 . . H
H7 0.880(4) 0.089(3) 0.5971(11) 0.024(8) Uiso d . 1 . . H
H8 0.641(6) 0.242(4) 0.5956(16) 0.067(11) Uiso d . 1 . . H
H9 0.646(6) 0.399(4) 0.5345(14) 0.061(11) Uiso d . 1 . . H
H10 0.629(6) 0.877(3) 0.3678(16) 0.062(12) Uiso d . 1 . . H
H11 0.402(6) 1.013(4) 0.3332(17) 0.089(14) Uiso d . 1 . . H
H12 0.314(6) 0.972(4) 0.2355(17) 0.075(15) Uiso d . 1 . . H
H13 0.433(5) 0.814(3) 0.1862(14) 0.041(9) Uiso d . 1 . . H
H14 0.665(5) 0.695(4) 0.2313(15) 0.057(11) Uiso d . 1 . . H
H15 1.077(6) 0.8163(18) 0.2980(14) 0.109(19) Uiso d D 1 . . H
H16 1.015(5) 0.756(3) 0.2458(6) 0.077(13) Uiso d D 1 . . H
H17 1.192(3) 0.714(4) 0.2806(16) 0.12(2) Uiso d D 1 . . H
H18 1.219(5) 0.478(3) 0.2927(6) 0.086(14) Uiso d D 1 . . H
H19 1.330(3) 0.531(3) 0.3419(14) 0.102(17) Uiso d D 1 . . H
H20 1.210(6) 0.4192(18) 0.3464(14) 0.113(19) Uiso d D 1 . . H

loop_
_atom_site_aniso_label
_atom_site_aniso_U_11
_atom_site_aniso_U_22
_atom_site_aniso_U_33
_atom_site_aniso_U_12
_atom_site_aniso_U_13
_atom_site_aniso_U_23
N1 0.0422(17) 0.0525(19) 0.0473(17) 0.0042(14) 0.0140(14) 0.0076(15)
N2 0.0440(18) 0.061(2) 0.0452(17) -0.0023(16) 0.0093(14) 0.0048(16)
N3 0.0431(19) 0.0453(19) 0.0457(18) 0.0051(16) 0.0087(15) 0.0044(15)
N4 0.070(3) 0.061(3) 0.067(2) 0.022(2) 0.019(2) 0.003(2)
O1 0.0544(17) 0.0679(19) 0.0617(16) 0.0103(14) 0.0238(14) 0.0161(14)
O2 0.0600(19) 0.086(2) 0.079(2) 0.0105(16) 0.0211(16) 0.0222(18)
O3 0.063(2) 0.078(2) 0.094(2) 0.0152(17) 0.0290(18) -0.0005(19)
O4 0.0485(15) 0.0554(16) 0.0504(14) 0.0042(13) 0.0113(12) 0.0077(12)
O5 0.083(3) 0.265(6) 0.109(3) -0.031(4) 0.043(3) -0.016(4)
O6 0.414(10) 0.086(3) 0.077(3) -0.010(4) -0.020(4) -0.009(3)
O7 0.311(9) 0.243(7) 0.148(4) 0.178(7) 0.134(5) 0.096(4)
C1 0.042(2) 0.052(2) 0.0414(19) -0.0026(18) 0.0056(16) 0.0060(18)
C2 0.043(2) 0.053(2) 0.0409(19) -0.0040(17) 0.0085(17) 0.0033(18)
C3 0.041(2) 0.047(2) 0.0400(19) 0.0034(17) 0.0026(16) -0.0037(17)
C4 0.041(2) 0.069(3) 0.052(2) 0.005(2) 0.0041(18) 0.003(2)
C5 0.053(3) 0.061(3) 0.059(3) 0.005(2) 0.009(2) 0.006(2)
C6 0.048(2) 0.048(2) 0.045(2) 0.0014(19) 0.0083(18) 0.0004(18)
C7 0.045(2) 0.044(2) 0.0363(18) -0.0024(17) 0.0030(16) 0.0002(16)
C8 0.042(2) 0.053(2) 0.0369(18) -0.0035(17) 0.0067(16) -0.0033(17)
C9 0.051(2) 0.051(2) 0.047(2) 0.000(2) 0.0046(19) 0.0005(19)
C10 0.069(3) 0.051(2) 0.041(2) -0.005(2) 0.011(2) 0.007(2)
C11 0.054(2) 0.064(3) 0.048(2) 0.001(2) 0.0155(19) 0.002(2)
C12 0.046(2) 0.058(3) 0.046(2) -0.003(2) 0.0086(18) 0.000(2)
C13 0.045(2) 0.045(2) 0.047(2) 0.0003(18) 0.0083(17) 0.0076(18)
C14 0.063(3) 0.053(3) 0.045(2) 0.003(2) -0.001(2) 0.007(2)
C15 0.068(3) 0.057(3) 0.066(3) 0.006(2) 0.014(2) 0.009(2)
C16 0.049(3) 0.068(3) 0.078(3) -0.004(2) -0.003(2) 0.026(3)
C17 0.055(3) 0.068(3) 0.049(2) -0.007(2) 0.001(2) 0.008(2)
C18 0.056(2) 0.056(3) 0.049(2) -0.003(2) 0.007(2) -0.001(2)
C19 0.062(3) 0.067(3) 0.058(3) -0.007(2) 0.025(2) 0.016(2)
C20 0.049(3) 0.077(3) 0.065(3) 0.012(2) 0.018(2) 0.005(2)

loop_
_atom_type_symbol
_atom_type_description
_atom_type_scat_dispersion_real
_atom_type_scat_dispersion_imag
_atom_type_scat_source
C C 0.0033 0.0016 'International Tables Vol C Tables 4.2.6.8 and 6.1.1.4'
H H 0.0000 0.0000 'International Tables Vol C Tables 4.2.6.8 and 6.1.1.4'
N N 0.0061 0.0033 'International Tables Vol C Tables 4.2.6.8 and 6.1.1.4'
O O 0.0106 0.0060 'International Tables Vol C Tables 4.2.6.8 and 6.1.1.4'

loop_
_geom_angle_atom_site_label_1
_geom_angle_atom_site_label_2
_geom_angle_atom_site_label_3
_geom_angle
C1 N1 N2 108.9(3)
C1 N1 C13 126.0(3)
N2 N1 C13 120.6(3)
C3 N2 N1 108.8(3)
C3 N2 C19 125.6(3)
N1 N2 C19 117.6(3)
C6 N3 C2 124.9(3)
C6 N3 H4 119(2)
C2 N3 H4 117(2)
O7 N4 O6 115.4(6)
O7 N4 O5 125.2(6)
O6 N4 O5 118.7(6)
C4 O3 H1 110(2)
C8 O4 C5 117.2(3)
O1 C1 N1 124.4(3)
O1 C1 C2 131.4(3)
N1 C1 C2 104.2(3)
C3 C2 N3 125.8(3)
C3 C2 C1 109.5(3)
N3 C2 C1 124.6(3)
N2 C3 C2 108.2(3)
N2 C3 C20 121.8(3)
C2 C3 C20 130.0(4)
O2 C4 O3 125.3(4)
O2 C4 C5 124.8(4)
O3 C4 C5 109.8(4)
O4 C5 C4 109.1(4)
O4 C5 H2 112(2)
C4 C5 H2 112(2)
O4 C5 H3 109(3)
C4 C5 H3 113(3)
H2 C5 H3 101(3)
N3 C6 C7 126.8(4)
N3 C6 H5 117.7(18)
C7 C6 H5 115.2(18)
C12 C7 C8 118.4(3)
C12 C7 C6 116.5(3)
C8 C7 C6 125.2(3)
O4 C8 C9 124.5(3)
O4 C8 C7 115.9(3)
C9 C8 C7 119.5(3)
C8 C9 C10 120.2(4)
C8 C9 H6 120(2)
C10 C9 H6 120(2)
C11 C10 C9 120.9(4)
C11 C10 H7 122.0(18)
C9 C10 H7 117.0(19)
C12 C11 C10 119.4(4)
C12 C11 H8 118(2)
C10 C11 H8 123(2)
C11 C12 C7 121.5(4)
C11 C12 H9 119(2)
C7 C12 H9 119(2)
C18 C13 C14 120.7(4)
C18 C13 N1 121.5(4)
C14 C13 N1 117.8(3)
C13 C14 C15 119.5(4)
C13 C14 H10 121(3)
C15 C14 H10 119(3)
C14 C15 C16 119.0(4)
C14 C15 H11 113(2)
C16 C15 H11 128(2)
C17 C16 C15 121.0(5)
C17 C16 H12 123(3)
C15 C16 H12 116(3)
C16 C17 C18 119.9(4)
C16 C17 H13 123(2)
C18 C17 H13 118(2)
C13 C18 C17 119.9(4)
C13 C18 H14 122(2)
C17 C18 H14 118(2)
N2 C19 H15 116(3)
N2 C19 H16 121(2)
H15 C19 H16 99.7(19)
N2 C19 H17 115(3)
H15 C19 H17 101(2)
H16 C19 H17 102(2)
C3 C20 H18 118(2)
C3 C20 H19 121(3)
H18 C20 H19 102(2)
C3 C20 H20 107(3)
H18 C20 H20 103(2)
H19 C20 H20 104(2)

loop_
_geom_bond_atom_site_label_1
_geom_bond_atom_site_label_2
_geom_bond_site_symmetry_2
_geom_bond_distance
_geom_bond_publ_flag
N1 C1 . 1.394(4) ?
N1 N2 . 1.395(4) ?
N1 C13 . 1.426(4) ?
N2 C3 . 1.339(4) ?
N2 C19 . 1.471(5) ?
N3 C6 . 1.304(5) ?
N3 C2 . 1.394(5) ?
N3 H4 . 0.79(3) ?
N4 O7 . 1.103(5) ?
N4 O6 . 1.174(6) ?
N4 O5 . 1.196(5) ?
O1 C1 . 1.240(4) ?
O2 C4 . 1.201(5) ?
O3 C4 . 1.317(5) ?
O3 H1 . 0.96(4) ?
O4 C8 . 1.358(4) ?
O4 C5 . 1.412(5) ?
C1 C2 . 1.422(5) ?
C2 C3 . 1.374(5) ?
C3 C20 . 1.484(5) ?
C4 C5 . 1.510(6) ?
C5 H2 . 1.04(4) ?
C5 H3 . 0.90(4) ?
C6 C7 . 1.433(5) ?
C6 H5 . 0.94(3) ?
C7 C12 . 1.403(5) ?
C7 C8 . 1.417(5) ?
C8 C9 . 1.375(5) ?
C9 C10 . 1.394(5) ?
C9 H6 . 0.94(4) ?
C10 C11 . 1.374(6) ?
C10 H7 . 0.91(3) ?
C11 C12 . 1.367(6) ?
C11 H8 . 0.99(4) ?
C12 H9 . 1.01(4) ?
C13 C18 . 1.373(5) ?
C13 C14 . 1.382(5) ?
C14 C15 . 1.387(6) ?
C14 H10 . 0.90(4) ?
C15 C16 . 1.392(6) ?
C15 H11 . 1.16(5) ?
C16 C17 . 1.362(7) ?
C16 H12 . 0.88(5) ?
C17 C18 . 1.381(6) ?
C17 H13 . 0.99(3) ?
C18 H14 . 0.96(4) ?
C19 H15 . 0.973(10) ?
C19 H16 . 0.970(10) ?
C19 H17 . 0.972(10) ?
C20 H18 . 0.969(10) ?
C20 H19 . 0.965(10) ?
C20 H20 . 0.962(10) ?

loop_
_geom_hbond_atom_site_label_D
_geom_hbond_atom_site_label_H
_geom_hbond_atom_site_label_A
_geom_hbond_site_symmetry_A
_geom_hbond_distance_DH
_geom_hbond_distance_HA
_geom_hbond_distance_DA
_geom_hbond_angle_DHA
O3 H1 O5 1_655 0.96(4) 1.75(4) 2.567(5) 141(3)
N3 H4 O4 . 0.79(3) 2.16(3) 2.724(4) 129(3)

loop_
_geom_torsion_atom_site_label_1
_geom_torsion_atom_site_label_2
_geom_torsion_atom_site_label_3
_geom_torsion_atom_site_label_4
_geom_torsion
C1 N1 N2 C3 -6.0(4)
C13 N1 N2 C3 -163.6(3)
C1 N1 N2 C19 -156.7(3)
C13 N1 N2 C19 45.7(5)
N2 N1 C1 O1 -175.1(3)
C13 N1 C1 O1 -19.0(6)
N2 N1 C1 C2 3.8(4)
C13 N1 C1 C2 159.9(3)
C6 N3 C2 C3 172.6(4)
C6 N3 C2 C1 -5.7(6)
O1 C1 C2 C3 178.4(4)
N1 C1 C2 C3 -0.4(4)
O1 C1 C2 N3 -3.0(6)
N1 C1 C2 N3 178.2(3)
N1 N2 C3 C2 5.6(4)
C19 N2 C3 C2 153.4(4)
N1 N2 C3 C20 -174.8(3)
C19 N2 C3 C20 -27.0(6)
N3 C2 C3 N2 178.1(3)
C1 C2 C3 N2 -3.3(4)
N3 C2 C3 C20 -1.4(6)
C1 C2 C3 C20 177.2(4)
C8 O4 C5 C4 -176.3(3)
O2 C4 C5 O4 11.4(6)
O3 C4 C5 O4 -170.9(3)
C2 N3 C6 C7 -179.8(3)
N3 C6 C7 C12 -173.4(4)
N3 C6 C7 C8 5.7(6)
C5 O4 C8 C9 5.5(5)
C5 O4 C8 C7 -176.6(3)
C12 C7 C8 O4 -175.3(3)
C6 C7 C8 O4 5.6(5)
C12 C7 C8 C9 2.7(5)
C6 C7 C8 C9 -176.4(4)
O4 C8 C9 C10 176.5(3)
C7 C8 C9 C10 -1.3(5)
C8 C9 C10 C11 -0.7(6)
C9 C10 C11 C12 1.4(6)
C10 C11 C12 C7 0.1(6)
C8 C7 C12 C11 -2.1(5)
C6 C7 C12 C11 177.1(4)
C1 N1 C13 C18 -114.8(4)
N2 N1 C13 C18 38.7(5)
C1 N1 C13 C14 65.0(5)
N2 N1 C13 C14 -141.5(4)
C18 C13 C14 C15 2.7(6)
N1 C13 C14 C15 -177.1(3)
C13 C14 C15 C16 -3.3(6)
C14 C15 C16 C17 1.9(6)
C15 C16 C17 C18 0.1(7)
C14 C13 C18 C17 -0.7(6)
N1 C13 C18 C17 179.1(3)
C16 C17 C18 C13 -0.7(6)
